data_1549289
loop_
_publ_author_name
'Cai, Yuanjing'
'Du, Lili'
'Samedov, Kerim'
'Gu, Xinggui'
'Qi, Fei'
'Sung, Herman H. Y.'
'Patrick, Brian O.'
'Yan, Zhiping'
'Jiang, Xiaofang'
'Zhang, Haoke'
'Lam, Jacky W. Y.'
'Williams, Ian D.'
'Lee Phillips, David'
'Qin, Anjun'
'Tang, Ben Zhong'

_publ_section_title
;
 Deciphering the working mechanism of aggregation-induced emission of
 tetraphenylethylene derivatives by ultrafast spectroscopy.
;
_journal_issue 20
_journal_name_full 'Chemical science'
_journal_page_first 4662
_journal_page_last 4670
_journal_paper_doi 10.1039/c8sc01170b
_journal_volume 9
_journal_year 2018
_chemical_formula_moiety 'C30 H28'
_chemical_formula_sum 'C30 H28'
_chemical_formula_weight 388.52
_space_group_crystal_system monoclinic
_space_group_IT_number 14
_space_group_name_Hall '-P 2ybc'
_space_group_name_H-M_alt 'P 1 21/c 1'
_symmetry_space_group_name_Hall '-P 2ybc'
_symmetry_space_group_name_H-M 'P 1 21/c 1'
_atom_sites_solution_hydrogens geom
_atom_sites_solution_primary direct
_audit_creation_date 2016-05-23
_audit_creation_method
;
Olex2 1.2
(compiled 2016.02.19 svn.r3266 for OlexSys, GUI svn.r5155)
;
_audit_update_record
;
2017-10-10 deposited with the CCDC.
2018-04-24 downloaded from the CCDC.
;
_cell_angle_alpha 90
_cell_angle_beta 112.450(3)
_cell_angle_gamma 90
_cell_formula_units_Z 4
_cell_length_a 18.1203(5)
_cell_length_b 6.99093(14)
_cell_length_c 19.2375(5)
_cell_measurement_reflns_used 5404
_cell_measurement_temperature 99.9(2)
_cell_measurement_theta_max 28.8140
_cell_measurement_theta_min 3.9210
_cell_volume 2252.27(11)
_computing_cell_refinement
;
CrysAlisPro, Agilent Technologies,
Version 1.171.37.35 (release 13-08-2014 CrysAlis171 .NET)
(compiled Aug 13 2014,18:06:01)
;
_computing_data_collection
;
CrysAlisPro, Agilent Technologies,
Version 1.171.37.35 (release 13-08-2014 CrysAlis171 .NET)
(compiled Aug 13 2014,18:06:01)
;
_computing_data_reduction
;
CrysAlisPro, Agilent Technologies,
Version 1.171.37.35 (release 13-08-2014 CrysAlis171 .NET)
(compiled Aug 13 2014,18:06:01)
;
_computing_molecular_graphics 'Olex2 (Dolomanov et al., 2009)'
_computing_publication_material 'Olex2 (Dolomanov et al., 2009)'
_computing_structure_refinement 'ShelXL (Sheldrick, 2015)'
_computing_structure_solution 'ShelXS (Sheldrick, 2008)'
_diffrn_ambient_environment N~2~
_diffrn_ambient_temperature 99.9(2)
_diffrn_detector 'CCD plate'
_diffrn_detector_area_resol_mean 10.3587
_diffrn_detector_type Atlas
_diffrn_measured_fraction_theta_full 0.989
_diffrn_measured_fraction_theta_max 0.988
_diffrn_measurement_details
;
#__ type_ start__ end____ width___ exp.time_
  1 omega  -78.00   -4.50   0.7000   12.5000
omega____ theta____ kappa____ phi______ frames
    -       14.3996    0.0000   60.0000 105

#__ type_ start__ end____ width___ exp.time_
  2 omega   29.00  105.30   0.7000   12.5000
omega____ theta____ kappa____ phi______ frames
    -       14.3996    0.0000   60.0000 109

#__ type_ start__ end____ width___ exp.time_
  3 omega   -2.00   29.50   0.7000   12.5000
omega____ theta____ kappa____ phi______ frames
    -       14.3996  -77.0000  -60.0000 45
;
_diffrn_measurement_device 'kappa diffractometer'
_diffrn_measurement_device_type 'SuperNova, Dual, Mo at zero, Atlas'
_diffrn_measurement_method '\w scans'
_diffrn_orient_matrix_UB_11 0.0356423000
_diffrn_orient_matrix_UB_12 -0.0202325000
_diffrn_orient_matrix_UB_13 0.0313437000
_diffrn_orient_matrix_UB_21 -0.0176493000
_diffrn_orient_matrix_UB_22 -0.0842757000
_diffrn_orient_matrix_UB_23 0.0072333000
_diffrn_orient_matrix_UB_31 0.0145711000
_diffrn_orient_matrix_UB_32 -0.0526542000
_diffrn_orient_matrix_UB_33 -0.0236194000
_diffrn_radiation_monochromator mirror
_diffrn_radiation_probe x-ray
_diffrn_radiation_type MoK\a
_diffrn_radiation_wavelength 0.71073
_diffrn_reflns_av_R_equivalents 0.0156
_diffrn_reflns_av_unetI/netI 0.0239
_diffrn_reflns_limit_h_max 22
_diffrn_reflns_limit_h_min -22
_diffrn_reflns_limit_k_max 7
_diffrn_reflns_limit_k_min -8
_diffrn_reflns_limit_l_max 23
_diffrn_reflns_limit_l_min -23
_diffrn_reflns_number 8156
_diffrn_reflns_theta_full 25.000
_diffrn_reflns_theta_max 26.000
_diffrn_reflns_theta_min 3.197
_diffrn_source 'SuperNova (Mo) X-ray Source'
_diffrn_source_current 0.80
_diffrn_source_power 0.040
_diffrn_source_target Mo
_diffrn_source_voltage 50
_exptl_absorpt_coefficient_mu 0.064
_exptl_absorpt_correction_T_max 1.00000
_exptl_absorpt_correction_T_min 0.90836
_exptl_absorpt_correction_type multi-scan
_exptl_absorpt_process_details
;
CrysAlisPro, Agilent Technologies,
Version 1.171.37.35 (release 13-08-2014 CrysAlis171 .NET)
(compiled Aug 13 2014,18:06:01)
Empirical absorption correction using spherical harmonics,
 implemented in SCALE3 ABSPACK scaling algorithm.
;
_exptl_crystal_colour colourless
_exptl_crystal_density_diffrn 1.146
_exptl_crystal_density_method 'not measured'
_exptl_crystal_description block
_exptl_crystal_F_000 832
_exptl_crystal_size_max 0.35
_exptl_crystal_size_mid 0.3
_exptl_crystal_size_min 0.28
_refine_diff_density_max 0.218
_refine_diff_density_min -0.189
_refine_diff_density_rms 0.038
_refine_ls_extinction_method none
_refine_ls_goodness_of_fit_ref 1.001
_refine_ls_hydrogen_treatment constr
_refine_ls_matrix_type full
_refine_ls_number_parameters 275
_refine_ls_number_reflns 4370
_refine_ls_number_restraints 0
_refine_ls_restrained_S_all 1.001
_refine_ls_R_factor_all 0.0440
_refine_ls_R_factor_gt 0.0390
_refine_ls_shift/su_max 0.001
_refine_ls_shift/su_mean 0.000
_refine_ls_structure_factor_coef Fsqd
_refine_ls_weighting_details 'w=1/[\s^2^(Fo^2^)+(0.0450P)^2^+0.9500P] where P=(Fo^2^+2Fc^2^)/3'
_refine_ls_weighting_scheme calc
_refine_ls_wR_factor_gt 0.0954
_refine_ls_wR_factor_ref 0.0989
_reflns_Friedel_coverage 0.000
_reflns_number_gt 3881
_reflns_number_total 4370
_reflns_threshold_expression 'I > 2\s(I)'
_cod_data_source_file c8sc01170b2.cif
_cod_data_source_block m-4Me-TPE
_cod_depositor_comments 'Adding full bibliography for 1549288--1549295.cif.'
_cod_database_code 1549289
_shelx_space_group_comment
;
The symmetry employed for this shelxl refinement is uniquely defined
by the following loop, which should always be used as a source of
symmetry information in preference to the above space-group names.
They are only intended as comments.
;
_reflns_odcompleteness_completeness 98.76
_reflns_odcompleteness_iscentric 1
_reflns_odcompleteness_theta 26.32
_olex2_refinement_description
;
1. Fixed Uiso
 At 1.2 times of:
  All C(H) groups
 At 1.5 times of:
  All C(H,H,H) groups
2.a Aromatic/amide H refined with riding coordinates:
 C12(H12), C14(H14), C16(H16), C22(H22), C24(H24), C26(H26), C32(H32),
 C33(H33), C34(H34), C35(H35), C36(H36), C42(H42), C43(H43), C44(H44), C45(H45),
  C46(H46)
2.b Idealised Me refined as rotating group:
 C17(H17A,H17B,H17C), C18(H18A,H18B,H18C), C27(H27A,H27B,H27C), C28(H28A,H28B,
 H28C)
;
_shelx_shelxl_version_number 2014/7
_olex2_date_sample_data_collection 2016-04-22
_olex2_submission_special_instructions 'No special instructions were received'

loop_
_space_group_symop_operation_xyz
'x, y, z'
'-x, y+1/2, -z+1/2'
'-x, -y, -z'
'x, -y-1/2, z-1/2'

loop_
_atom_site_label
_atom_site_type_symbol
_atom_site_fract_x
_atom_site_fract_y
_atom_site_fract_z
_atom_site_U_iso_or_equiv
_atom_site_adp_type
_atom_site_occupancy
_atom_site_site_symmetry_order
_atom_site_calc_flag
_atom_site_refinement_flags_posn
C1 C 0.26273(7) 0.24958(16) 0.18690(6) 0.0157(2) Uani 1 1 d .
C2 C 0.18745(7) 0.25412(16) 0.13400(6) 0.0156(2) Uani 1 1 d .
C11 C 0.28631(7) 0.34481(17) 0.26176(6) 0.0159(2) Uani 1 1 d .
C12 C 0.34015(7) 0.25395(17) 0.32597(6) 0.0171(2) Uani 1 1 d .
H12 H 0.3612 0.1326 0.3210 0.021 Uiso 1 1 calc R
C13 C 0.36356(7) 0.33693(18) 0.39695(7) 0.0195(3) Uani 1 1 d .
C14 C 0.33325(7) 0.51626(18) 0.40327(7) 0.0208(3) Uani 1 1 d .
H14 H 0.3488 0.5742 0.4514 0.025 Uiso 1 1 calc R
C15 C 0.28068(7) 0.61236(17) 0.34061(7) 0.0202(3) Uani 1 1 d .
C16 C 0.25781(7) 0.52580(17) 0.27013(7) 0.0180(2) Uani 1 1 d .
H16 H 0.2222 0.5910 0.2270 0.022 Uiso 1 1 calc R
C17 C 0.42019(8) 0.2344(2) 0.46574(7) 0.0275(3) Uani 1 1 d .
H17A H 0.4688 0.3107 0.4890 0.041 Uiso 1 1 calc GR
H17B H 0.4340 0.1094 0.4510 0.041 Uiso 1 1 calc GR
H17C H 0.3945 0.2167 0.5018 0.041 Uiso 1 1 calc GR
C18 C 0.24772(9) 0.80661(19) 0.34834(8) 0.0298(3) Uani 1 1 d .
H18A H 0.2267 0.8699 0.2992 0.045 Uiso 1 1 calc GR
H18B H 0.2904 0.8849 0.3838 0.045 Uiso 1 1 calc GR
H18C H 0.2048 0.7908 0.3670 0.045 Uiso 1 1 calc GR
C21 C 0.32810(7) 0.14819(16) 0.17208(6) 0.0156(2) Uani 1 1 d .
C22 C 0.40141(7) 0.23888(17) 0.18771(6) 0.0159(2) Uani 1 1 d .
H22 H 0.4108 0.3605 0.2116 0.019 Uiso 1 1 calc R
C23 C 0.46098(7) 0.15464(18) 0.16902(6) 0.0180(3) Uani 1 1 d .
C24 C 0.44709(7) -0.02730(18) 0.13646(6) 0.0195(3) Uani 1 1 d .
H24 H 0.4873 -0.0863 0.1234 0.023 Uiso 1 1 calc R
C25 C 0.37589(7) -0.12391(17) 0.12274(6) 0.0195(3) Uani 1 1 d .
C26 C 0.31689(7) -0.03524(16) 0.14113(6) 0.0174(2) Uani 1 1 d .
H26 H 0.2682 -0.1007 0.1325 0.021 Uiso 1 1 calc R
C27 C 0.53787(7) 0.25924(19) 0.18180(7) 0.0233(3) Uani 1 1 d .
H27A H 0.5833 0.1765 0.2095 0.035 Uiso 1 1 calc GR
H27B H 0.5403 0.3757 0.2110 0.035 Uiso 1 1 calc GR
H27C H 0.5400 0.2935 0.1332 0.035 Uiso 1 1 calc GR
C28 C 0.36113(9) -0.32116(19) 0.08800(8) 0.0296(3) Uani 1 1 d .
H28A H 0.3265 -0.3113 0.0346 0.044 Uiso 1 1 calc GR
H28B H 0.3352 -0.4010 0.1139 0.044 Uiso 1 1 calc GR
H28C H 0.4121 -0.3791 0.0929 0.044 Uiso 1 1 calc GR
C31 C 0.11693(7) 0.33657(16) 0.14592(6) 0.0156(2) Uani 1 1 d .
C32 C 0.09141(7) 0.26652(17) 0.20095(7) 0.0180(3) Uani 1 1 d .
H32 H 0.1211 0.1687 0.2342 0.022 Uiso 1 1 calc R
C33 C 0.02281(7) 0.33893(18) 0.20748(7) 0.0196(3) Uani 1 1 d .
H33 H 0.0057 0.2897 0.2449 0.024 Uiso 1 1 calc R
C34 C -0.02067(7) 0.48246(17) 0.15967(7) 0.0196(3) Uani 1 1 d .
H34 H -0.0676 0.5311 0.1641 0.024 Uiso 1 1 calc R
C35 C 0.00452(7) 0.55515(17) 0.10522(7) 0.0200(3) Uani 1 1 d .
H35 H -0.0246 0.6551 0.0729 0.024 Uiso 1 1 calc R
C36 C 0.07252(7) 0.48128(17) 0.09812(6) 0.0182(2) Uani 1 1 d .
H36 H 0.0890 0.5299 0.0602 0.022 Uiso 1 1 calc R
C41 C 0.16621(7) 0.17596(16) 0.05615(6) 0.0159(2) Uani 1 1 d .
C42 C 0.11000(7) 0.02933(17) 0.03033(7) 0.0188(3) Uani 1 1 d .
H42 H 0.0852 -0.0194 0.0622 0.023 Uiso 1 1 calc R
C43 C 0.08982(7) -0.04639(18) -0.04152(7) 0.0224(3) Uani 1 1 d .
H43 H 0.0525 -0.1484 -0.0580 0.027 Uiso 1 1 calc R
C44 C 0.12432(7) 0.02732(18) -0.08904(7) 0.0229(3) Uani 1 1 d .
H44 H 0.1105 -0.0238 -0.1381 0.027 Uiso 1 1 calc R
C45 C 0.17895(7) 0.17578(19) -0.06456(7) 0.0216(3) Uani 1 1 d .
H45 H 0.2020 0.2276 -0.0973 0.026 Uiso 1 1 calc R
C46 C 0.20019(7) 0.24923(17) 0.00768(7) 0.0189(3) Uani 1 1 d .
H46 H 0.2381 0.3500 0.0242 0.023 Uiso 1 1 calc R

loop_
_atom_site_aniso_label
_atom_site_aniso_U_11
_atom_site_aniso_U_22
_atom_site_aniso_U_33
_atom_site_aniso_U_23
_atom_site_aniso_U_13
_atom_site_aniso_U_12
C1 0.0161(6) 0.0137(5) 0.0170(6) 0.0011(4) 0.0060(5) -0.0007(4)
C2 0.0154(6) 0.0144(5) 0.0165(5) 0.0007(4) 0.0057(5) -0.0002(4)
C11 0.0113(5) 0.0184(6) 0.0183(6) -0.0016(5) 0.0061(4) -0.0034(4)
C12 0.0137(5) 0.0190(6) 0.0191(6) 0.0003(5) 0.0069(5) -0.0005(4)
C13 0.0166(6) 0.0251(6) 0.0180(6) 0.0004(5) 0.0080(5) -0.0041(5)
C14 0.0209(6) 0.0259(6) 0.0186(6) -0.0066(5) 0.0109(5) -0.0079(5)
C15 0.0194(6) 0.0180(6) 0.0272(6) -0.0049(5) 0.0133(5) -0.0060(5)
C16 0.0138(5) 0.0187(6) 0.0206(6) 0.0002(5) 0.0057(5) -0.0021(5)
C17 0.0298(7) 0.0341(7) 0.0160(6) 0.0013(5) 0.0060(5) -0.0008(6)
C18 0.0357(8) 0.0209(6) 0.0356(8) -0.0069(6) 0.0166(6) -0.0021(6)
C21 0.0155(6) 0.0174(6) 0.0112(5) 0.0021(4) 0.0020(4) 0.0025(5)
C22 0.0163(6) 0.0176(6) 0.0114(5) 0.0001(4) 0.0027(4) 0.0012(4)
C23 0.0160(6) 0.0248(6) 0.0116(5) 0.0027(5) 0.0034(4) 0.0033(5)
C24 0.0198(6) 0.0243(6) 0.0149(5) 0.0028(5) 0.0071(5) 0.0088(5)
C25 0.0250(6) 0.0163(6) 0.0146(5) 0.0027(5) 0.0045(5) 0.0053(5)
C26 0.0155(6) 0.0169(6) 0.0162(5) 0.0021(5) 0.0020(5) 0.0008(5)
C27 0.0171(6) 0.0331(7) 0.0207(6) -0.0020(5) 0.0084(5) 0.0004(5)
C28 0.0403(8) 0.0185(6) 0.0303(7) -0.0023(5) 0.0139(6) 0.0036(6)
C31 0.0129(5) 0.0167(5) 0.0142(5) -0.0031(4) 0.0019(4) -0.0013(4)
C32 0.0168(6) 0.0188(6) 0.0161(6) 0.0012(5) 0.0038(5) 0.0012(5)
C33 0.0189(6) 0.0229(6) 0.0182(6) -0.0022(5) 0.0082(5) -0.0027(5)
C34 0.0152(6) 0.0219(6) 0.0212(6) -0.0063(5) 0.0063(5) 0.0014(5)
C35 0.0195(6) 0.0192(6) 0.0185(6) -0.0001(5) 0.0041(5) 0.0045(5)
C36 0.0183(6) 0.0199(6) 0.0156(5) 0.0002(5) 0.0054(5) 0.0010(5)
C41 0.0117(5) 0.0174(6) 0.0165(6) 0.0001(5) 0.0031(4) 0.0049(4)
C42 0.0154(6) 0.0203(6) 0.0195(6) 0.0001(5) 0.0053(5) 0.0014(5)
C43 0.0179(6) 0.0214(6) 0.0234(6) -0.0050(5) 0.0030(5) 0.0015(5)
C44 0.0212(6) 0.0272(7) 0.0169(6) -0.0048(5) 0.0036(5) 0.0084(5)
C45 0.0182(6) 0.0283(7) 0.0197(6) 0.0035(5) 0.0088(5) 0.0084(5)
C46 0.0133(6) 0.0214(6) 0.0212(6) 0.0008(5) 0.0055(5) 0.0022(5)

loop_
_atom_type_symbol
_atom_type_description
_atom_type_scat_dispersion_real
_atom_type_scat_dispersion_imag
_atom_type_scat_source
C C 0.0033 0.0016 'International Tables Vol C Tables 4.2.6.8 and 6.1.1.4'
H H 0.0000 0.0000 'International Tables Vol C Tables 4.2.6.8 and 6.1.1.4'

loop_
_geom_angle_atom_site_label_1
_geom_angle_atom_site_label_2
_geom_angle_atom_site_label_3
_geom_angle
C2 C1 C11 123.29(10)
C2 C1 C21 120.68(10)
C11 C1 C21 116.02(10)
C1 C2 C31 124.54(10)
C1 C2 C41 122.83(10)
C31 C2 C41 112.63(9)
C12 C11 C1 119.66(10)
C16 C11 C1 122.14(10)
C16 C11 C12 118.18(11)
C13 C12 C11 121.66(11)
C12 C13 C14 118.56(11)
C12 C13 C17 120.82(11)
C14 C13 C17 120.62(11)
C15 C14 C13 121.44(11)
C14 C15 C16 118.92(11)
C14 C15 C18 120.90(11)
C16 C15 C18 120.18(12)
C15 C16 C11 121.22(11)
C22 C21 C1 120.01(10)
C26 C21 C1 121.27(10)
C26 C21 C22 118.70(11)
C23 C22 C21 121.32(11)
C22 C23 C24 118.43(11)
C22 C23 C27 120.80(11)
C24 C23 C27 120.75(11)
C25 C24 C23 121.52(11)
C24 C25 C26 118.84(11)
C24 C25 C28 121.49(11)
C26 C25 C28 119.66(12)
C25 C26 C21 121.09(11)
C32 C31 C2 122.04(10)
C32 C31 C36 118.62(11)
C36 C31 C2 119.25(10)
C33 C32 C31 120.46(11)
C34 C33 C32 120.30(11)
C33 C34 C35 119.89(11)
C34 C35 C36 119.81(11)
C35 C36 C31 120.91(11)
C42 C41 C2 119.81(10)
C42 C41 C46 118.66(11)
C46 C41 C2 121.52(11)
C43 C42 C41 120.79(11)
C44 C43 C42 119.92(12)
C45 C44 C43 119.78(11)
C44 C45 C46 120.33(11)
C45 C46 C41 120.49(11)

loop_
_geom_bond_atom_site_label_1
_geom_bond_atom_site_label_2
_geom_bond_distance
C1 C2 1.3555(16)
C1 C11 1.4932(16)
C1 C21 1.4982(16)
C2 C31 1.4971(15)
C2 C41 1.4997(16)
C11 C12 1.4003(16)
C11 C16 1.3989(16)
C12 C13 1.3923(17)
C13 C14 1.3926(18)
C13 C17 1.5101(17)
C14 C15 1.3909(18)
C15 C16 1.3954(17)
C15 C18 1.5135(17)
C21 C22 1.3971(16)
C21 C26 1.3957(16)
C22 C23 1.3921(16)
C23 C24 1.3975(17)
C23 C27 1.5082(17)
C24 C25 1.3893(18)
C25 C26 1.3934(17)
C25 C28 1.5110(17)
C31 C32 1.3958(16)
C31 C36 1.3970(16)
C32 C33 1.3915(17)
C33 C34 1.3858(17)
C34 C35 1.3888(17)
C35 C36 1.3901(17)
C41 C42 1.3959(17)
C41 C46 1.3964(17)
C42 C43 1.3922(17)
C43 C44 1.3887(18)
C44 C45 1.3867(19)
C45 C46 1.3909(17)

loop_
_geom_torsion_atom_site_label_1
_geom_torsion_atom_site_label_2
_geom_torsion_atom_site_label_3
_geom_torsion_atom_site_label_4
_geom_torsion
C1 C2 C31 C32 -60.05(16)
C1 C2 C31 C36 123.41(13)
C1 C2 C41 C42 120.39(13)
C1 C2 C41 C46 -60.98(16)
C1 C11 C12 C13 -179.72(10)
C1 C11 C16 C15 -179.92(11)
C1 C21 C22 C23 -174.83(10)
C1 C21 C26 C25 175.63(10)
C2 C1 C11 C12 140.90(12)
C2 C1 C11 C16 -40.69(17)
C2 C1 C21 C22 131.90(12)
C2 C1 C21 C26 -46.67(16)
C2 C31 C32 C33 -176.13(11)
C2 C31 C36 C35 176.99(11)
C2 C41 C42 C43 -179.51(11)
C2 C41 C46 C45 -179.32(11)
C11 C1 C2 C31 -6.46(18)
C11 C1 C2 C41 173.38(10)
C11 C1 C21 C22 -47.31(14)
C11 C1 C21 C26 134.12(11)
C11 C12 C13 C14 -1.07(17)
C11 C12 C13 C17 178.54(11)
C12 C11 C16 C15 -1.49(16)
C12 C13 C14 C15 -0.02(17)
C13 C14 C15 C16 0.31(17)
C13 C14 C15 C18 179.57(11)
C14 C15 C16 C11 0.46(17)
C16 C11 C12 C13 1.81(17)
C17 C13 C14 C15 -179.63(11)
C18 C15 C16 C11 -178.80(11)
C21 C1 C2 C31 174.40(10)
C21 C1 C2 C41 -5.77(17)
C21 C1 C11 C12 -39.92(15)
C21 C1 C11 C16 138.49(11)
C21 C22 C23 C24 -2.29(16)
C21 C22 C23 C27 176.18(11)
C22 C21 C26 C25 -2.95(16)
C22 C23 C24 C25 -0.07(17)
C23 C24 C25 C26 0.86(17)
C23 C24 C25 C28 -179.59(11)
C24 C25 C26 C21 0.68(17)
C26 C21 C22 C23 3.78(16)
C27 C23 C24 C25 -178.54(11)
C28 C25 C26 C21 -178.88(11)
C31 C2 C41 C42 -59.75(14)
C31 C2 C41 C46 118.87(12)
C31 C32 C33 C34 -0.43(18)
C32 C31 C36 C35 0.33(17)
C32 C33 C34 C35 -0.34(18)
C33 C34 C35 C36 1.09(18)
C34 C35 C36 C31 -1.09(18)
C36 C31 C32 C33 0.43(17)
C41 C2 C31 C32 120.10(12)
C41 C2 C31 C36 -56.44(14)
C41 C42 C43 C44 -1.60(18)
C42 C41 C46 C45 -0.69(17)
C42 C43 C44 C45 0.20(18)
C43 C44 C45 C46 0.94(18)
C44 C45 C46 C41 -0.69(18)
C46 C41 C42 C43 1.83(17)
